data_1553801
loop_
_publ_author_name
'Tugny, Coralie'
'Khaled, Omar'
'Derat, Etienne'
'Goddard, Jean-Philippe'
'Mouri\`es-Mansuy, Virginie'
'Fensterbank, Louis'

_publ_section_title
;
 Gold(i)-catalyzed access to neomerane skeletons
;
_journal_issue 10
_journal_name_full 'Organic Chemistry Frontiers'
_journal_page_first 1906
_journal_paper_doi 10.1039/C7QO00360A
_journal_volume 4
_journal_year 2017
_chemical_formula_moiety 'C22 H26 N4 O6'
_chemical_formula_sum 'C22 H26 N4 O6'
_chemical_formula_weight 442.47
_space_group_crystal_system monoclinic
_space_group_IT_number 14
_space_group_name_Hall '-P 2yn'
_space_group_name_H-M_alt 'P 1 21/n 1'
_atom_sites_solution_hydrogens mixed
_audit_creation_method SHELXL-2014/7
_audit_update_record
;
2017-03-29 deposited with the CCDC.
2017-06-12 downloaded from the CCDC.
;
_cell_angle_alpha 90
_cell_angle_beta 94.011(2)
_cell_angle_gamma 90
_cell_formula_units_Z 4
_cell_length_a 15.8792(5)
_cell_length_b 7.3830(3)
_cell_length_c 18.5839(7)
_cell_measurement_reflns_used 4298
_cell_measurement_temperature 200(2)
_cell_measurement_theta_max 66.42
_cell_measurement_theta_min 3.8
_cell_volume 2173.37(14)
_computing_cell_refinement 'Bruker SAINT'
_computing_data_collection 'Bruker APEX2'
_computing_data_reduction 'Bruker SAINT'
_computing_molecular_graphics 'Ortep-3 for Windows (Farrugia, 1997)'
_computing_publication_material 'WinGX publication routines (Farrugia, 1999)'
_computing_structure_refinement 'SHELXL-2014/7 (Sheldrick, 2014)'
_computing_structure_solution 'SIR97 (Giacovazzo et al, 1997)'
_diffrn_ambient_temperature 200(2)
_diffrn_measured_fraction_theta_full 0.984
_diffrn_measured_fraction_theta_max 0.984
_diffrn_measurement_device_type 'Bruker APEX-II CCD'
_diffrn_measurement_method '\f and \w scans'
_diffrn_radiation_monochromator multilayer
_diffrn_radiation_source 'micro-focus sealed tube'
_diffrn_radiation_type CuK\a
_diffrn_radiation_wavelength 1.54178
_diffrn_reflns_av_R_equivalents 0.0426
_diffrn_reflns_av_unetI/netI 0.0357
_diffrn_reflns_Laue_measured_fraction_full 0.984
_diffrn_reflns_Laue_measured_fraction_max 0.984
_diffrn_reflns_limit_h_max 18
_diffrn_reflns_limit_h_min -16
_diffrn_reflns_limit_k_max 8
_diffrn_reflns_limit_k_min -7
_diffrn_reflns_limit_l_max 21
_diffrn_reflns_limit_l_min -20
_diffrn_reflns_number 15654
_diffrn_reflns_point_group_measured_fraction_full 0.984
_diffrn_reflns_point_group_measured_fraction_max 0.984
_diffrn_reflns_theta_full 67.005
_diffrn_reflns_theta_max 67.005
_diffrn_reflns_theta_min 3.795
_exptl_absorpt_coefficient_mu 0.830
_exptl_absorpt_correction_T_max 0.752
_exptl_absorpt_correction_T_min 0.663
_exptl_absorpt_correction_type multi-scan
_exptl_absorpt_process_details
;
SADABS, Bruker AXS Inc., Madison, 
Wisconsin, USA. 
;
_exptl_crystal_colour orange
_exptl_crystal_density_diffrn 1.352
_exptl_crystal_density_method 'not measured'
_exptl_crystal_description plate
_exptl_crystal_F_000 936
_exptl_crystal_size_max 0.29
_exptl_crystal_size_mid 0.13
_exptl_crystal_size_min 0.04
_refine_diff_density_max 0.199
_refine_diff_density_min -0.181
_refine_diff_density_rms 0.039
_refine_ls_extinction_method none
_refine_ls_goodness_of_fit_ref 1.034
_refine_ls_hydrogen_treatment mixed
_refine_ls_matrix_type full
_refine_ls_number_parameters 303
_refine_ls_number_reflns 3806
_refine_ls_number_restraints 1
_refine_ls_restrained_S_all 1.040
_refine_ls_R_factor_all 0.0630
_refine_ls_R_factor_gt 0.0500
_refine_ls_shift/su_max 0.000
_refine_ls_shift/su_mean 0.000
_refine_ls_structure_factor_coef Fsqd
_refine_ls_weighting_details 'w=1/[\s^2^(Fo^2^)+(0.0482P)^2^+1.4311P] where P=(Fo^2^+2Fc^2^)/3'
_refine_ls_weighting_scheme calc
_refine_ls_wR_factor_gt 0.1208
_refine_ls_wR_factor_ref 0.1289
_reflns_Friedel_coverage 0.000
_reflns_number_gt 3056
_reflns_number_total 3806
_reflns_threshold_expression 'I > 2\s(I)'
_cod_data_source_file c7qo00360a2.cif
_cod_data_source_block Compound_14
_cod_original_sg_symbol_H-M 'P 21/n'
_cod_database_code 1553801
_shelx_shelxl_version_number 2014/7
_shelx_space_group_comment
;
The symmetry employed for this shelxl refinement is uniquely defined
by the following loop, which should always be used as a source of
symmetry information in preference to the above space-group names.
They are only intended as comments.
;

loop_
_space_group_symop_operation_xyz
'x, y, z'
'-x+1/2, y+1/2, -z+1/2'
'-x, -y, -z'
'x-1/2, -y-1/2, z-1/2'

loop_
_atom_site_label
_atom_site_type_symbol
_atom_site_fract_x
_atom_site_fract_y
_atom_site_fract_z
_atom_site_U_iso_or_equiv
_atom_site_adp_type
_atom_site_occupancy
_atom_site_site_symmetry_order
_atom_site_calc_flag
_atom_site_refinement_flags_posn
_atom_site_refinement_flags_adp
_atom_site_refinement_flags_occupancy
N1 N 0.67823(11) 0.1339(3) 0.07591(10) 0.0424(4) Uani 1 1 d . . .
N2 N 0.62782(11) 0.1838(3) 0.01499(10) 0.0432(5) Uani 1 1 d . . .
H2 H 0.6493(7) 0.2113(9) -0.0282(14) 0.065 Uiso 1 1 d R U .
N3 N 0.52083(14) 0.3215(3) -0.10713(10) 0.0497(5) Uani 1 1 d . . .
N4 N 0.28436(13) 0.3068(3) 0.04367(12) 0.0546(5) Uani 1 1 d . . .
O1 O 1.10973(9) 0.1828(2) 0.20630(8) 0.0427(4) Uani 1 1 d . . .
O2A O 1.10823(17) -0.1156(4) 0.2295(2) 0.0726(8) Uani 0.8 1 d . . P
O2B O 1.1342(7) -0.1066(13) 0.1809(6) 0.061(3) Uani 0.2 1 d D . P
O3 O 0.59622(12) 0.2977(3) -0.11657(9) 0.0664(5) Uani 1 1 d . . .
O4 O 0.47042(12) 0.3795(3) -0.15434(9) 0.0684(6) Uani 1 1 d . . .
O5 O 0.24351(12) 0.3918(3) -0.00337(11) 0.0765(6) Uani 1 1 d . . .
O6 O 0.25357(12) 0.2431(3) 0.09674(12) 0.0723(6) Uani 1 1 d . . .
C1 C 0.90341(13) 0.1451(3) 0.10232(11) 0.0359(5) Uani 1 1 d . . .
C2 C 0.81902(13) 0.0774(3) 0.13028(11) 0.0385(5) Uani 1 1 d . . .
C3 C 0.80524(14) 0.1992(4) 0.19426(12) 0.0459(6) Uani 1 1 d . . .
H3A H 0.7452 0.1995 0.2055 0.055 Uiso 1 1 calc R U .
H3B H 0.8404 0.1601 0.2376 0.055 Uiso 1 1 calc R U .
C4 C 0.83224(14) 0.3846(3) 0.16887(13) 0.0475(6) Uani 1 1 d . . .
H4A H 0.8488 0.4632 0.2106 0.057 Uiso 1 1 calc R U .
H4B H 0.7855 0.4436 0.1397 0.057 Uiso 1 1 calc R U .
C5 C 0.90802(13) 0.3522(3) 0.12300(12) 0.0380(5) Uani 1 1 d . . .
H5 H 0.9006 0.4265 0.0780 0.046 Uiso 1 1 calc R U .
C6 C 0.99828(13) 0.3846(3) 0.15912(11) 0.0375(5) Uani 1 1 d . . .
C7 C 1.03022(12) 0.1929(3) 0.16923(11) 0.0363(5) Uani 1 1 d . . .
C8 C 0.98191(13) 0.0662(3) 0.13924(12) 0.0389(5) Uani 1 1 d . . .
H8 H 0.9949 -0.0594 0.1407 0.047 Uiso 1 1 calc R U .
C9 C 0.89382(14) 0.1080(3) 0.02081(11) 0.0425(5) Uani 1 1 d . . .
H9A H 0.9324 0.1859 -0.0052 0.051 Uiso 1 1 calc R U .
H9B H 0.9061 -0.0204 0.0104 0.051 Uiso 1 1 calc R U .
C10 C 0.80168(14) 0.1533(3) -0.00132(11) 0.0438(5) Uani 1 1 d . . .
H10A H 0.7957 0.2809 -0.0172 0.053 Uiso 1 1 calc R U .
H10B H 0.7792 0.0732 -0.0409 0.053 Uiso 1 1 calc R U .
C11 C 0.75684(13) 0.1209(3) 0.06653(11) 0.0379(5) Uani 1 1 d . . .
C12 C 0.81677(15) -0.1249(3) 0.14808(14) 0.0523(6) Uani 1 1 d . . .
H12A H 0.8570 -0.1505 0.1892 0.079 Uiso 1 1 calc R U .
H12B H 0.8321 -0.1951 0.1062 0.079 Uiso 1 1 calc R U .
H12C H 0.7598 -0.1586 0.1603 0.079 Uiso 1 1 calc R U .
C13 C 1.00203(15) 0.4855(3) 0.23100(13) 0.0486(6) Uani 1 1 d . . .
H13A H 0.9688 0.4198 0.2650 0.073 Uiso 1 1 calc R U .
H13B H 0.9788 0.6076 0.2235 0.073 Uiso 1 1 calc R U .
H13C H 1.0608 0.4939 0.2506 0.073 Uiso 1 1 calc R U .
C14 C 1.05247(15) 0.4862(4) 0.10722(14) 0.0520(6) Uani 1 1 d . . .
H14A H 1.1108 0.4932 0.1281 0.078 Uiso 1 1 calc R U .
H14B H 1.0301 0.6088 0.0993 0.078 Uiso 1 1 calc R U .
H14C H 1.0512 0.4215 0.0611 0.078 Uiso 1 1 calc R U .
C15 C 1.14509(16) 0.0255(4) 0.22938(16) 0.0569(7) Uani 1 1 d D . .
C16 C 1.23032(14) 0.0578(4) 0.26591(16) 0.0577(7) Uani 1 1 d . . .
H16A H 1.2508 -0.0539 0.2897 0.087 Uiso 1 1 calc R U .
H16B H 1.2268 0.1538 0.3020 0.087 Uiso 1 1 calc R U .
H16C H 1.2694 0.0947 0.2301 0.087 Uiso 1 1 calc R U .
C17 C 0.54523(14) 0.2155(3) 0.02080(11) 0.0390(5) Uani 1 1 d . . .
C18 C 0.49028(14) 0.2797(3) -0.03715(12) 0.0397(5) Uani 1 1 d . . .
C19 C 0.40563(14) 0.3103(3) -0.02953(12) 0.0426(5) Uani 1 1 d . . .
H19 H 0.3701 0.3540 -0.0690 0.051 Uiso 1 1 calc R U .
C20 C 0.37366(14) 0.2768(3) 0.03567(13) 0.0437(5) Uani 1 1 d . . .
C21 C 0.42494(15) 0.2145(3) 0.09467(13) 0.0479(6) Uani 1 1 d . . .
H21 H 0.4017 0.1920 0.1396 0.057 Uiso 1 1 calc R U .
C22 C 0.50865(14) 0.1864(3) 0.08706(12) 0.0455(5) Uani 1 1 d . . .
H22 H 0.5435 0.1460 0.1275 0.055 Uiso 1 1 calc R U .

loop_
_atom_site_aniso_label
_atom_site_aniso_U_11
_atom_site_aniso_U_22
_atom_site_aniso_U_33
_atom_site_aniso_U_23
_atom_site_aniso_U_13
_atom_site_aniso_U_12
N1 0.0392(10) 0.0418(11) 0.0444(10) 0.0042(8) -0.0084(8) -0.0005(8)
N2 0.0386(10) 0.0478(12) 0.0418(10) 0.0030(9) -0.0061(8) -0.0006(8)
N3 0.0626(13) 0.0455(12) 0.0392(10) -0.0002(9) -0.0087(9) 0.0001(10)
N4 0.0513(12) 0.0540(13) 0.0569(13) -0.0140(11) -0.0070(10) 0.0121(10)
O1 0.0355(8) 0.0358(9) 0.0553(9) 0.0066(7) -0.0076(7) 0.0007(6)
O2A 0.0586(16) 0.0369(14) 0.118(2) 0.0158(16) -0.0253(16) -0.0051(12)
O2B 0.060(6) 0.033(5) 0.087(7) -0.006(5) -0.017(5) 0.010(4)
O3 0.0540(11) 0.0957(16) 0.0489(10) 0.0084(10) 0.0009(8) 0.0013(10)
O4 0.0746(12) 0.0831(15) 0.0448(10) 0.0101(9) -0.0146(9) 0.0136(11)
O5 0.0623(12) 0.0904(16) 0.0740(13) -0.0024(11) -0.0138(10) 0.0362(11)
O6 0.0522(11) 0.0952(17) 0.0696(13) -0.0019(12) 0.0054(9) 0.0091(10)
C1 0.0356(11) 0.0334(12) 0.0382(11) -0.0001(9) -0.0004(8) -0.0003(9)
C2 0.0361(11) 0.0383(12) 0.0401(11) 0.0040(9) -0.0039(9) -0.0019(9)
C3 0.0374(12) 0.0597(16) 0.0404(12) -0.0010(11) 0.0013(9) 0.0009(11)
C4 0.0405(12) 0.0457(14) 0.0557(14) -0.0133(11) -0.0008(10) 0.0007(10)
C5 0.0383(11) 0.0333(12) 0.0419(11) 0.0037(9) -0.0012(9) 0.0014(9)
C6 0.0383(11) 0.0295(11) 0.0438(11) 0.0026(9) -0.0037(9) -0.0013(9)
C7 0.0333(11) 0.0343(12) 0.0411(11) 0.0021(9) 0.0000(9) 0.0020(9)
C8 0.0387(11) 0.0312(12) 0.0466(12) -0.0005(9) 0.0008(9) 0.0040(9)
C9 0.0431(12) 0.0428(13) 0.0413(12) -0.0019(10) 0.0016(9) 0.0010(10)
C10 0.0457(13) 0.0480(14) 0.0368(11) -0.0017(10) -0.0049(9) -0.0009(10)
C11 0.0381(11) 0.0327(11) 0.0420(11) 0.0000(9) -0.0037(9) -0.0037(9)
C12 0.0487(13) 0.0431(14) 0.0636(15) 0.0143(12) -0.0074(11) -0.0075(11)
C13 0.0529(14) 0.0352(13) 0.0557(14) -0.0075(11) -0.0105(11) 0.0033(10)
C14 0.0429(12) 0.0463(14) 0.0664(16) 0.0186(12) 0.0011(11) -0.0029(11)
C15 0.0474(14) 0.0368(14) 0.0839(19) 0.0058(13) -0.0139(13) 0.0046(11)
C16 0.0400(13) 0.0484(15) 0.0822(19) 0.0135(13) -0.0131(12) 0.0018(11)
C17 0.0421(12) 0.0315(12) 0.0420(12) -0.0018(9) -0.0078(9) -0.0022(9)
C18 0.0452(12) 0.0323(12) 0.0400(12) -0.0042(9) -0.0080(9) -0.0009(9)
C19 0.0520(13) 0.0287(11) 0.0445(12) -0.0057(10) -0.0147(10) 0.0050(10)
C20 0.0394(12) 0.0378(13) 0.0522(13) -0.0092(10) -0.0084(10) 0.0062(10)
C21 0.0489(13) 0.0480(14) 0.0460(13) 0.0014(11) -0.0020(10) 0.0028(11)
C22 0.0436(12) 0.0496(14) 0.0419(12) 0.0044(11) -0.0073(10) 0.0024(10)

loop_
_atom_type_symbol
_atom_type_description
_atom_type_scat_dispersion_real
_atom_type_scat_dispersion_imag
_atom_type_scat_source
C C 0.0181 0.0091 'International Tables Vol C Tables 4.2.6.8 and 6.1.1.4'
H H 0.0000 0.0000 'International Tables Vol C Tables 4.2.6.8 and 6.1.1.4'
N N 0.0311 0.0180 'International Tables Vol C Tables 4.2.6.8 and 6.1.1.4'
O O 0.0492 0.0322 'International Tables Vol C Tables 4.2.6.8 and 6.1.1.4'

loop_
_geom_angle_atom_site_label_1
_geom_angle_atom_site_label_2
_geom_angle_atom_site_label_3
_geom_angle
C11 N1 N2 114.95(19)
C17 N2 N1 119.37(19)
C17 N2 H2 117.2
N1 N2 H2 122.9
O4 N3 O3 122.7(2)
O4 N3 C18 118.3(2)
O3 N3 C18 118.99(19)
O5 N4 O6 123.4(2)
O5 N4 C20 118.5(2)
O6 N4 C20 118.1(2)
C15 O1 C7 123.01(18)
O2B O2A C15 73.4(6)
O2A O2B C15 59.3(6)
C8 C1 C9 113.84(18)
C8 C1 C2 115.54(18)
C9 C1 C2 104.13(16)
C8 C1 C5 104.04(16)
C9 C1 C5 114.37(18)
C2 C1 C5 104.90(17)
C3 C2 C11 111.30(18)
C3 C2 C12 113.7(2)
C11 C2 C12 110.51(18)
C3 C2 C1 104.24(17)
C11 C2 C1 101.50(16)
C12 C2 C1 114.85(19)
C4 C3 C2 103.37(18)
C4 C3 H3A 111.1
C2 C3 H3A 111.1
C4 C3 H3B 111.1
C2 C3 H3B 111.1
H3A C3 H3B 109.1
C3 C4 C5 106.28(19)
C3 C4 H4A 110.5
C5 C4 H4A 110.5
C3 C4 H4B 110.5
C5 C4 H4B 110.5
H4A C4 H4B 108.7
C4 C5 C6 117.92(18)
C4 C5 C1 105.09(17)
C6 C5 C1 106.22(16)
C4 C5 H5 109.1
C6 C5 H5 109.1
C1 C5 H5 109.1
C7 C6 C13 110.86(18)
C7 C6 C14 109.77(18)
C13 C6 C14 108.81(19)
C7 C6 C5 101.57(16)
C13 C6 C5 115.48(18)
C14 C6 C5 110.12(17)
C8 C7 O1 130.9(2)
C8 C7 C6 115.77(19)
O1 C7 C6 113.26(17)
C7 C8 C1 111.2(2)
C7 C8 H8 124.4
C1 C8 H8 124.4
C10 C9 C1 104.67(17)
C10 C9 H9A 110.8
C1 C9 H9A 110.8
C10 C9 H9B 110.8
C1 C9 H9B 110.8
H9A C9 H9B 108.9
C11 C10 C9 103.83(17)
C11 C10 H10A 111.0
C9 C10 H10A 111.0
C11 C10 H10B 111.0
C9 C10 H10B 111.0
H10A C10 H10B 109.0
N1 C11 C10 128.69(19)
N1 C11 C2 119.80(19)
C10 C11 C2 111.42(17)
C2 C12 H12A 109.5
C2 C12 H12B 109.5
H12A C12 H12B 109.5
C2 C12 H12C 109.5
H12A C12 H12C 109.5
H12B C12 H12C 109.5
C6 C13 H13A 109.5
C6 C13 H13B 109.5
H13A C13 H13B 109.5
C6 C13 H13C 109.5
H13A C13 H13C 109.5
H13B C13 H13C 109.5
C6 C14 H14A 109.5
C6 C14 H14B 109.5
H14A C14 H14B 109.5
C6 C14 H14C 109.5
H14A C14 H14C 109.5
H14B C14 H14C 109.5
O2A C15 O2B 47.3(5)
O2A C15 O1 124.0(2)
O2B C15 O1 112.6(5)
O2A C15 C16 124.6(2)
O2B C15 C16 119.8(5)
O1 C15 C16 110.6(2)
C15 C16 H16A 109.5
C15 C16 H16B 109.5
H16A C16 H16B 109.5
C15 C16 H16C 109.5
H16A C16 H16C 109.5
H16B C16 H16C 109.5
N2 C17 C22 120.4(2)
N2 C17 C18 123.3(2)
C22 C17 C18 116.3(2)
C19 C18 C17 121.9(2)
C19 C18 N3 116.47(19)
C17 C18 N3 121.6(2)
C20 C19 C18 119.0(2)
C20 C19 H19 120.5
C18 C19 H19 120.5
C19 C20 C21 121.5(2)
C19 C20 N4 119.2(2)
C21 C20 N4 119.3(2)
C22 C21 C20 119.2(2)
C22 C21 H21 120.4
C20 C21 H21 120.4
C21 C22 C17 122.0(2)
C21 C22 H22 119.0
C17 C22 H22 119.0

loop_
_geom_bond_atom_site_label_1
_geom_bond_atom_site_label_2
_geom_bond_distance
N1 C11 1.276(3)
N1 N2 1.390(2)
N2 C17 1.344(3)
N2 H2 0.92(3)
N3 O4 1.223(2)
N3 O3 1.235(3)
N3 C18 1.453(3)
N4 O5 1.225(3)
N4 O6 1.225(3)
N4 C20 1.453(3)
O1 C15 1.347(3)
O1 C7 1.397(2)
O2A O2B 1.021(11)
O2A C15 1.195(4)
O2B C15 1.331(9)
C1 C8 1.498(3)
C1 C9 1.536(3)
C1 C2 1.553(3)
C1 C5 1.577(3)
C2 C3 1.519(3)
C2 C11 1.523(3)
C2 C12 1.530(3)
C3 C4 1.519(3)
C3 H3A 0.9900
C3 H3B 0.9900
C4 C5 1.541(3)
C4 H4A 0.9900
C4 H4B 0.9900
C5 C6 1.558(3)
C5 H5 1.0000
C6 C7 1.511(3)
C6 C13 1.527(3)
C6 C14 1.533(3)
C7 C8 1.309(3)
C8 H8 0.9500
C9 C10 1.529(3)
C9 H9A 0.9900
C9 H9B 0.9900
C10 C11 1.510(3)
C10 H10A 0.9900
C10 H10B 0.9900
C12 H12A 0.9800
C12 H12B 0.9800
C12 H12C 0.9800
C13 H13A 0.9800
C13 H13B 0.9800
C13 H13C 0.9800
C14 H14A 0.9800
C14 H14B 0.9800
C14 H14C 0.9800
C15 C16 1.490(3)
C16 H16A 0.9800
C16 H16B 0.9800
C16 H16C 0.9800
C17 C22 1.414(3)
C17 C18 1.419(3)
C18 C19 1.380(3)
C19 C20 1.369(3)
C19 H19 0.9500
C20 C21 1.397(3)
C21 C22 1.362(3)
C21 H21 0.9500
C22 H22 0.9500
